data_1512825
loop_
_publ_author_name
'Guang-Bo Che'
'Shan-Shan Wang'
'Xiao-Lin Zha'
'Xiu-Ying Li'
'Chun-Bo Liu'
'Xing-Jing Zhang'
'Zhan-Lin Xu'
'Qing-Wei Wang'

_publ_section_title
;
 Syntheses, structures, and photoluminescence of a series of d10
 coordination complexes from N,N'-bidentate
 imidazo[4,5-f][1,10]phenanthroline and benzene-1,3,5-tricarboxylic acid
;
_journal_name_full
;
Inorganica Chimica Acta
;
_journal_page_first 481
_journal_page_last 487
_journal_paper_doi 10.1016/j.ica.2012.09.007
_journal_volume 394
_journal_year 2013
_chemical_formula_moiety 'C22 H14 Cd N4 O7'
_chemical_formula_sum 'C22 H14 Cd N4 O7'
_chemical_formula_weight 558.77
_space_group_IT_number 14
_symmetry_cell_setting monoclinic
_symmetry_space_group_name_Hall '-P 2yn'
_symmetry_space_group_name_H-M 'P 1 21/n 1'
_atom_sites_solution_hydrogens geom
_atom_sites_solution_primary direct
_atom_sites_solution_secondary difmap
_cell_angle_alpha 90.00
_cell_angle_beta 107.49(3)
_cell_angle_gamma 90.00
_cell_formula_units_Z 4
_cell_length_a 9.3200(19)
_cell_length_b 16.041(3)
_cell_length_c 14.167(3)
_cell_measurement_reflns_used 3368
_cell_measurement_temperature 292(2)
_cell_measurement_theta_max 27.48
_cell_measurement_theta_min 3.02
_cell_volume 2020.1(8)
_computing_cell_refinement 'PROCESS-AUTO '
_computing_data_collection 'PROCESS-AUTO (Rigaku, 1998)'
_computing_data_reduction 'PROCESS-AUTO '
_computing_molecular_graphics 'SHELXTL-PLUS (Sheldrick, 1990)'
_computing_publication_material SHELXL-97
_computing_structure_refinement 'SHELXL-97 (Sheldrick, 1997)'
_computing_structure_solution 'SHELXS-97 (Sheldrick, 1997)'
_diffrn_ambient_temperature 292(2)
_diffrn_detector_area_resol_mean 10.0
_diffrn_measured_fraction_theta_full 0.986
_diffrn_measured_fraction_theta_max 0.986
_diffrn_measurement_device_type 'Rigaku RAXIS-RAPID'
_diffrn_measurement_method '\w scan'
_diffrn_radiation_monochromator graphite
_diffrn_radiation_source 'fine-focus sealed tube'
_diffrn_radiation_type MoK\a
_diffrn_radiation_wavelength 0.71073
_diffrn_reflns_av_R_equivalents 0.0269
_diffrn_reflns_av_sigmaI/netI 0.0227
_diffrn_reflns_limit_h_max 11
_diffrn_reflns_limit_h_min -12
_diffrn_reflns_limit_k_max 20
_diffrn_reflns_limit_k_min -20
_diffrn_reflns_limit_l_max 17
_diffrn_reflns_limit_l_min -18
_diffrn_reflns_number 19041
_diffrn_reflns_theta_full 27.48
_diffrn_reflns_theta_max 27.48
_diffrn_reflns_theta_min 3.02
_exptl_absorpt_coefficient_mu 1.138
_exptl_absorpt_correction_T_max 0.744
_exptl_absorpt_correction_T_min 0.652
_exptl_absorpt_correction_type multi-scan
_exptl_absorpt_process_details 'ABSCOR (Higashi, 1995)'
_exptl_crystal_colour yellow
_exptl_crystal_density_diffrn 1.837
_exptl_crystal_density_method 'not measured'
_exptl_crystal_description block
_exptl_crystal_F_000 1112
_exptl_crystal_size_max 0.39
_exptl_crystal_size_mid 0.32
_exptl_crystal_size_min 0.26
_refine_diff_density_max 0.393
_refine_diff_density_min -0.371
_refine_diff_density_rms 0.066
_refine_ls_extinction_method none
_refine_ls_goodness_of_fit_ref 1.064
_refine_ls_hydrogen_treatment mixed
_refine_ls_matrix_type full
_refine_ls_number_parameters 315
_refine_ls_number_reflns 4559
_refine_ls_number_restraints 0
_refine_ls_restrained_S_all 1.064
_refine_ls_R_factor_all 0.0321
_refine_ls_R_factor_gt 0.0248
_refine_ls_shift/su_max 0.001
_refine_ls_shift/su_mean 0.000
_refine_ls_structure_factor_coef Fsqd
_refine_ls_weighting_details 'calc w=1/[\s^2^(Fo^2^)+(0.0314P)^2^+0.6915P] where P=(Fo^2^+2Fc^2^)/3'
_refine_ls_weighting_scheme calc
_refine_ls_wR_factor_gt 0.0587
_refine_ls_wR_factor_ref 0.0611
_reflns_number_gt 3880
_reflns_number_total 4559
_reflns_threshold_expression >2sigma(I)
_cod_data_source_file ICA-2013-394-481-487-1.cif
_cod_data_source_block aa
_cod_original_cell_volume 2019.9(7)
_cod_original_sg_symbol_Hall -P2yn
_cod_original_sg_symbol_H-M P21/n
_cod_database_code 1512825

loop_
_symmetry_equiv_pos_as_xyz
'x, y, z'
'-x+1/2, y+1/2, -z+1/2'
'-x, -y, -z'
'x-1/2, -y-1/2, z-1/2'

loop_
_atom_site_label
_atom_site_type_symbol
_atom_site_fract_x
_atom_site_fract_y
_atom_site_fract_z
_atom_site_U_iso_or_equiv
_atom_site_adp_type
_atom_site_occupancy
_atom_site_symmetry_multiplicity
_atom_site_calc_flag
_atom_site_refinement_flags
C1 C 0.7652(3) 0.06998(15) 0.10916(18) 0.0354(5) Uani 1 1 d .
H1 H 0.7200 0.0192 0.1141 0.042 Uiso 1 1 calc R
C2 C 0.8940(3) 0.06981(15) 0.07885(19) 0.0391(5) Uani 1 1 d .
H2 H 0.9354 0.0199 0.0662 0.047 Uiso 1 1 calc R
C3 C 0.9588(2) 0.14440(15) 0.06799(18) 0.0341(5) Uani 1 1 d .
H3A H 1.0426 0.1459 0.0453 0.041 Uiso 1 1 calc R
C4 C 0.8975(2) 0.21849(13) 0.09151(15) 0.0261(4) Uani 1 1 d .
C5 C 0.9540(2) 0.29997(14) 0.08681(16) 0.0280(4) Uani 1 1 d .
C6 C 1.0838(3) 0.40986(16) 0.07352(18) 0.0388(5) Uani 1 1 d .
H6 H 1.1587 0.4429 0.0618 0.047 Uiso 1 1 calc R
C7 C 0.8900(2) 0.37107(13) 0.11074(16) 0.0282(4) Uani 1 1 d .
C8 C 0.7578(2) 0.36700(13) 0.14240(18) 0.0303(5) Uani 1 1 d .
C9 C 0.6845(3) 0.43679(16) 0.1662(2) 0.0478(7) Uani 1 1 d .
H9 H 0.7197 0.4903 0.1610 0.057 Uiso 1 1 calc R
C10 C 0.5609(3) 0.42478(16) 0.1972(3) 0.0577(8) Uani 1 1 d .
H10 H 0.5114 0.4701 0.2142 0.069 Uiso 1 1 calc R
C11 C 0.5101(3) 0.34484(16) 0.2031(3) 0.0500(7) Uani 1 1 d .
H11 H 0.4246 0.3378 0.2231 0.060 Uiso 1 1 calc R
C12 C 0.6995(2) 0.28771(13) 0.15045(15) 0.0257(4) Uani 1 1 d .
C13 C 0.7682(2) 0.21267(13) 0.12419(15) 0.0249(4) Uani 1 1 d .
C14 C 0.2121(2) 0.16797(13) 0.28020(16) 0.0272(4) Uani 1 1 d .
C15 C 0.1401(2) 0.22927(13) 0.33069(15) 0.0249(4) Uani 1 1 d .
C16 C 0.1747(2) 0.31293(13) 0.32512(15) 0.0251(4) Uani 1 1 d .
H16 H 0.2461 0.3280 0.2944 0.030 Uiso 1 1 calc R
C17 C 0.1053(2) 0.37434(12) 0.36433(15) 0.0235(4) Uani 1 1 d .
C18 C -0.0013(2) 0.35064(13) 0.41052(15) 0.0249(4) Uani 1 1 d .
H18 H -0.0487 0.3912 0.4373 0.030 Uiso 1 1 calc R
C19 C -0.0372(2) 0.26753(13) 0.41691(15) 0.0249(4) Uani 1 1 d .
C20 C 0.0335(2) 0.20626(13) 0.37672(15) 0.0258(4) Uani 1 1 d .
H20 H 0.0094 0.1504 0.3807 0.031 Uiso 1 1 calc R
C21 C -0.1527(2) 0.24213(16) 0.46701(17) 0.0332(5) Uani 1 1 d .
C22 C 0.1419(2) 0.46454(13) 0.35369(16) 0.0292(4) Uani 1 1 d .
N1 N 0.70388(19) 0.13863(11) 0.13132(14) 0.0282(4) Uani 1 1 d .
N2 N 0.5767(2) 0.27725(12) 0.18175(15) 0.0352(4) Uani 1 1 d .
N3 N 1.0793(2) 0.32715(13) 0.06291(15) 0.0346(4) Uani 1 1 d .
H3 H 1.1422 0.2967 0.0447 0.042 Uiso 1 1 calc R
N4 N 0.9723(2) 0.44036(12) 0.10222(15) 0.0358(4) Uani 1 1 d .
O1 O 0.28232(18) 0.19296(10) 0.22528(12) 0.0348(4) Uani 1 1 d .
O2 O 0.19017(19) 0.08991(9) 0.29542(13) 0.0383(4) Uani 1 1 d .
H21 H 0.2336 0.0609 0.2649 0.057 Uiso 1 1 calc R
O1W O 0.5617(3) 0.09901(15) 0.32212(16) 0.0527(5) Uani 1 1 d .
O3 O 0.23997(19) 0.48082(10) 0.31296(14) 0.0416(4) Uani 1 1 d .
O4 O 0.0683(2) 0.51634(10) 0.38656(14) 0.0444(4) Uani 1 1 d .
O5 O -0.19330(17) 0.29643(12) 0.51916(12) 0.0410(4) Uani 1 1 d .
O6 O -0.2008(2) 0.16949(13) 0.45484(15) 0.0527(5) Uani 1 1 d .
Cd Cd 0.468713(16) 0.145508(9) 0.162831(12) 0.02714(6) Uani 1 1 d .
H1WA H 0.554(3) 0.054(2) 0.345(2) 0.060(10) Uiso 1 1 d .
H1WB H 0.634(4) 0.119(3) 0.356(3) 0.078(13) Uiso 1 1 d .

loop_
_atom_site_aniso_label
_atom_site_aniso_U_11
_atom_site_aniso_U_22
_atom_site_aniso_U_33
_atom_site_aniso_U_23
_atom_site_aniso_U_13
_atom_site_aniso_U_12
C1 0.0374(12) 0.0247(12) 0.0455(14) -0.0016(10) 0.0147(10) 0.0025(9)
C2 0.0388(12) 0.0308(13) 0.0500(14) -0.0045(11) 0.0169(10) 0.0097(10)
C3 0.0283(11) 0.0363(13) 0.0410(13) -0.0068(10) 0.0155(9) 0.0058(9)
C4 0.0234(10) 0.0295(11) 0.0279(11) -0.0020(9) 0.0115(8) 0.0031(8)
C5 0.0240(10) 0.0350(12) 0.0294(11) -0.0002(9) 0.0148(8) 0.0007(8)
C6 0.0353(12) 0.0426(14) 0.0463(14) 0.0027(11) 0.0240(10) -0.0091(10)
C7 0.0266(10) 0.0269(11) 0.0347(12) 0.0003(9) 0.0146(9) -0.0009(8)
C8 0.0274(10) 0.0255(11) 0.0434(13) -0.0036(9) 0.0190(9) -0.0019(8)
C9 0.0433(14) 0.0257(12) 0.088(2) -0.0120(13) 0.0395(14) -0.0057(10)
C10 0.0473(15) 0.0320(14) 0.112(3) -0.0238(15) 0.0507(17) -0.0048(11)
C11 0.0424(14) 0.0343(14) 0.091(2) -0.0185(13) 0.0473(14) -0.0082(10)
C12 0.0244(10) 0.0249(11) 0.0317(11) -0.0041(8) 0.0143(8) -0.0019(8)
C13 0.0241(9) 0.0244(11) 0.0284(10) -0.0023(8) 0.0113(8) 0.0006(8)
C14 0.0336(11) 0.0202(10) 0.0334(12) 0.0001(8) 0.0188(9) 0.0015(8)
C15 0.0326(11) 0.0203(10) 0.0274(10) -0.0003(8) 0.0178(8) 0.0004(8)
C16 0.0281(10) 0.0218(11) 0.0318(11) 0.0026(8) 0.0189(8) -0.0006(8)
C17 0.0289(10) 0.0174(10) 0.0276(10) 0.0021(8) 0.0136(8) 0.0005(7)
C18 0.0268(10) 0.0250(10) 0.0271(10) -0.0008(8) 0.0142(8) 0.0044(8)
C19 0.0259(10) 0.0277(11) 0.0259(10) -0.0026(8) 0.0151(8) -0.0044(8)
C20 0.0324(11) 0.0200(10) 0.0300(11) -0.0031(8) 0.0169(8) -0.0060(8)
C21 0.0287(11) 0.0448(14) 0.0316(12) -0.0032(10) 0.0174(9) -0.0090(9)
C22 0.0366(11) 0.0207(11) 0.0323(12) 0.0047(8) 0.0134(9) 0.0034(8)
N1 0.0287(9) 0.0230(9) 0.0359(10) -0.0003(7) 0.0143(7) 0.0016(7)
N2 0.0328(10) 0.0280(10) 0.0549(13) -0.0081(9) 0.0286(9) -0.0040(8)
N3 0.0296(9) 0.0404(11) 0.0426(11) -0.0016(9) 0.0239(8) -0.0006(8)
N4 0.0354(10) 0.0304(10) 0.0485(12) 0.0010(9) 0.0231(9) -0.0038(8)
O1 0.0449(9) 0.0260(8) 0.0478(10) 0.0025(7) 0.0357(8) 0.0053(7)
O2 0.0584(10) 0.0175(7) 0.0545(11) -0.0034(7) 0.0404(9) -0.0015(7)
O1W 0.0640(14) 0.0393(12) 0.0460(12) 0.0101(9) 0.0031(10) -0.0115(10)
O3 0.0513(10) 0.0237(9) 0.0606(11) 0.0092(8) 0.0328(9) -0.0039(7)
O4 0.0687(11) 0.0192(8) 0.0564(11) 0.0040(8) 0.0357(9) 0.0087(8)
O5 0.0356(8) 0.0564(11) 0.0406(9) -0.0093(8) 0.0260(7) -0.0016(8)
O6 0.0582(11) 0.0536(12) 0.0593(12) -0.0121(9) 0.0375(10) -0.0314(9)
Cd 0.03087(9) 0.01906(8) 0.03846(10) -0.00057(6) 0.02097(7) -0.00151(6)

loop_
_atom_type_symbol
_atom_type_description
_atom_type_scat_dispersion_real
_atom_type_scat_dispersion_imag
_atom_type_scat_source
C C 0.0033 0.0016 'International Tables Vol C Tables 4.2.6.8 and 6.1.1.4'
H H 0.0000 0.0000 'International Tables Vol C Tables 4.2.6.8 and 6.1.1.4'
N N 0.0061 0.0033 'International Tables Vol C Tables 4.2.6.8 and 6.1.1.4'
O O 0.0106 0.0060 'International Tables Vol C Tables 4.2.6.8 and 6.1.1.4'
Cd Cd -0.8075 1.2024 'International Tables Vol C Tables 4.2.6.8 and 6.1.1.4'

loop_
_geom_angle_atom_site_label_1
_geom_angle_atom_site_label_2
_geom_angle_atom_site_label_3
_geom_angle
_geom_angle_site_symmetry_1
_geom_angle_site_symmetry_3
N1 C1 C2 123.4(2) . .
N1 C1 H1 118.3 . .
C2 C1 H1 118.3 . .
C3 C2 C1 118.9(2) . .
C3 C2 H2 120.5 . .
C1 C2 H2 120.5 . .
C2 C3 C4 119.3(2) . .
C2 C3 H3A 120.4 . .
C4 C3 H3A 120.4 . .
C3 C4 C5 125.92(18) . .
C3 C4 C13 118.0(2) . .
C5 C4 C13 116.11(18) . .
C7 C5 N3 105.06(19) . .
C7 C5 C4 123.90(18) . .
N3 C5 C4 131.00(19) . .
N4 C6 N3 113.72(19) . .
N4 C6 H6 123.1 . .
N3 C6 H6 123.1 . .
C5 C7 N4 110.71(18) . .
C5 C7 C8 121.08(19) . .
N4 C7 C8 128.19(19) . .
C12 C8 C9 118.40(19) . .
C12 C8 C7 117.23(19) . .
C9 C8 C7 124.4(2) . .
C10 C9 C8 118.9(2) . .
C10 C9 H9 120.5 . .
C8 C9 H9 120.5 . .
C9 C10 C11 119.3(2) . .
C9 C10 H10 120.4 . .
C11 C10 H10 120.4 . .
N2 C11 C10 123.6(2) . .
N2 C11 H11 118.2 . .
C10 C11 H11 118.2 . .
N2 C12 C8 121.66(19) . .
N2 C12 C13 117.28(18) . .
C8 C12 C13 121.06(17) . .
N1 C13 C4 121.56(18) . .
N1 C13 C12 117.85(17) . .
C4 C13 C12 120.59(18) . .
O1 C14 O2 124.23(19) . .
O1 C14 C15 119.54(19) . .
O2 C14 C15 116.17(17) . .
C16 C15 C20 119.59(18) . .
C16 C15 C14 117.71(17) . .
C20 C15 C14 122.56(18) . .
C17 C16 C15 121.39(18) . .
C17 C16 H16 119.3 . .
C15 C16 H16 119.3 . .
C16 C17 C18 118.60(18) . .
C16 C17 C22 119.80(18) . .
C18 C17 C22 121.57(17) . .
C19 C18 C17 120.85(18) . .
C19 C18 H18 119.6 . .
C17 C18 H18 119.6 . .
C18 C19 C20 119.90(17) . .
C18 C19 C21 120.67(18) . .
C20 C19 C21 119.42(19) . .
C15 C20 C19 119.67(19) . .
C15 C20 H20 120.2 . .
C19 C20 H20 120.2 . .
O6 C21 O5 124.4(2) . .
O6 C21 C19 117.8(2) . .
O5 C21 C19 117.8(2) . .
O3 C22 O4 126.4(2) . .
O3 C22 C17 117.89(18) . .
O4 C22 C17 115.75(18) . .
C1 N1 C13 118.85(18) . .
C1 N1 Cd 125.10(15) . .
C13 N1 Cd 115.53(13) . .
C11 N2 C12 118.1(2) . .
C11 N2 Cd 123.60(15) . .
C12 N2 Cd 117.00(14) . .
C6 N3 C5 106.68(18) . .
C6 N3 H3 126.7 . .
C5 N3 H3 126.7 . .
C6 N4 C7 103.83(19) . .
C14 O1 Cd 138.12(14) . .
C14 O2 H21 109.5 . .
Cd O1W H1WA 130(2) . .
Cd O1W H1WB 119(3) . .
H1WA O1W H1WB 107(4) . .
C22 O4 Cd 124.21(14) . 2
C21 O5 Cd 123.57(15) . 4_566
O4 Cd O1W 89.04(8) 2_545 .
O4 Cd O1 111.87(6) 2_545 .
O1W Cd O1 80.48(8) . .
O4 Cd N2 157.40(6) 2_545 .
O1W Cd N2 99.23(8) . .
O1 Cd N2 90.33(6) . .
O4 Cd O5 95.79(7) 2_545 4_665
O1W Cd O5 161.01(7) . 4_665
O1 Cd O5 80.68(6) . 4_665
N2 Cd O5 83.21(7) . 4_665
O4 Cd N1 87.78(6) 2_545 .
O1W Cd N1 94.19(8) . .
O1 Cd N1 159.38(6) . .
N2 Cd N1 70.75(6) . .
O5 Cd N1 104.31(6) 4_665 .

loop_
_geom_bond_atom_site_label_1
_geom_bond_atom_site_label_2
_geom_bond_distance
_geom_bond_site_symmetry_2
C1 N1 1.321(3) .
C1 C2 1.391(3) .
C1 H1 0.9300 .
C2 C3 1.370(3) .
C2 H2 0.9300 .
C3 C4 1.402(3) .
C3 H3A 0.9300 .
C4 C5 1.418(3) .
C4 C13 1.418(3) .
C5 C7 1.376(3) .
C5 N3 1.380(3) .
C6 N4 1.319(3) .
C6 N3 1.334(3) .
C6 H6 0.9300 .
C7 N4 1.376(3) .
C7 C8 1.435(3) .
C8 C12 1.401(3) .
C8 C9 1.404(3) .
C9 C10 1.364(3) .
C9 H9 0.9300 .
C10 C11 1.378(4) .
C10 H10 0.9300 .
C11 N2 1.328(3) .
C11 H11 0.9300 .
C12 N2 1.356(2) .
C12 C13 1.463(3) .
C13 N1 1.348(3) .
C14 O1 1.225(2) .
C14 O2 1.297(3) .
C14 C15 1.489(3) .
C15 C16 1.388(3) .
C15 C20 1.392(3) .
C16 C17 1.383(3) .
C16 H16 0.9300 .
C17 C18 1.396(3) .
C17 C22 1.504(3) .
C18 C19 1.384(3) .
C18 H18 0.9300 .
C19 C20 1.396(3) .
C19 C21 1.513(3) .
C20 H20 0.9300 .
C21 O6 1.242(3) .
C21 O5 1.271(3) .
C22 O3 1.247(3) .
C22 O4 1.253(3) .
N1 Cd 2.3671(18) .
N2 Cd 2.3212(19) .
N3 H3 0.8600 .
O1 Cd 2.3030(14) .
O2 H21 0.8200 .
O1W Cd 2.286(2) .
O1W H1WA 0.79(4) .
O1W H1WB 0.77(4) .
O4 Cd 2.1810(17) 2
O5 Cd 2.3328(18) 4_566
Cd O4 2.1810(17) 2_545
Cd O5 2.3328(18) 4_665

loop_
_geom_torsion_atom_site_label_1
_geom_torsion_atom_site_label_2
_geom_torsion_atom_site_label_3
_geom_torsion_atom_site_label_4
_geom_torsion
_geom_torsion_site_symmetry_4
N1 C1 C2 C3 -2.2(4) .
C1 C2 C3 C4 2.6(4) .
C2 C3 C4 C5 178.2(2) .
C2 C3 C4 C13 -1.1(3) .
C3 C4 C5 C7 -180.0(2) .
C13 C4 C5 C7 -0.7(3) .
C3 C4 C5 N3 -2.5(4) .
C13 C4 C5 N3 176.8(2) .
N3 C5 C7 N4 -0.1(3) .
C4 C5 C7 N4 178.0(2) .
N3 C5 C7 C8 -178.3(2) .
C4 C5 C7 C8 -0.3(3) .
C5 C7 C8 C12 1.7(3) .
N4 C7 C8 C12 -176.3(2) .
C5 C7 C8 C9 -178.8(2) .
N4 C7 C8 C9 3.3(4) .
C12 C8 C9 C10 0.7(4) .
C7 C8 C9 C10 -178.8(3) .
C8 C9 C10 C11 -0.8(5) .
C9 C10 C11 N2 1.2(5) .
C9 C8 C12 N2 -1.0(4) .
C7 C8 C12 N2 178.6(2) .
C9 C8 C12 C13 178.4(2) .
C7 C8 C12 C13 -2.1(3) .
C3 C4 C13 N1 -1.0(3) .
C5 C4 C13 N1 179.72(19) .
C3 C4 C13 C12 179.62(19) .
C5 C4 C13 C12 0.3(3) .
N2 C12 C13 N1 1.0(3) .
C8 C12 C13 N1 -178.3(2) .
N2 C12 C13 C4 -179.54(19) .
C8 C12 C13 C4 1.1(3) .
O1 C14 C15 C16 -9.6(3) .
O2 C14 C15 C16 173.0(2) .
O1 C14 C15 C20 166.1(2) .
O2 C14 C15 C20 -11.4(3) .
C20 C15 C16 C17 -0.1(3) .
C14 C15 C16 C17 175.7(2) .
C15 C16 C17 C18 0.2(3) .
C15 C16 C17 C22 -177.9(2) .
C16 C17 C18 C19 -0.1(3) .
C22 C17 C18 C19 177.9(2) .
C17 C18 C19 C20 -0.1(3) .
C17 C18 C19 C21 -179.99(19) .
C16 C15 C20 C19 -0.1(3) .
C14 C15 C20 C19 -175.7(2) .
C18 C19 C20 C15 0.2(3) .
C21 C19 C20 C15 -179.88(19) .
C18 C19 C21 O6 166.9(2) .
C20 C19 C21 O6 -13.0(3) .
C18 C19 C21 O5 -13.5(3) .
C20 C19 C21 O5 166.6(2) .
C16 C17 C22 O3 -3.1(3) .
C18 C17 C22 O3 178.9(2) .
C16 C17 C22 O4 176.3(2) .
C18 C17 C22 O4 -1.7(3) .
C2 C1 N1 C13 0.2(3) .
C2 C1 N1 Cd 171.52(18) .
C4 C13 N1 C1 1.4(3) .
C12 C13 N1 C1 -179.2(2) .
C4 C13 N1 Cd -170.73(15) .
C12 C13 N1 Cd 8.7(2) .
C10 C11 N2 C12 -1.5(5) .
C10 C11 N2 Cd -168.1(3) .
C8 C12 N2 C11 1.3(4) .
C13 C12 N2 C11 -178.0(2) .
C8 C12 N2 Cd 168.81(17) .
C13 C12 N2 Cd -10.5(3) .
N4 C6 N3 C5 -0.1(3) .
C7 C5 N3 C6 0.1(2) .
C4 C5 N3 C6 -177.7(2) .
N3 C6 N4 C7 0.1(3) .
C5 C7 N4 C6 0.0(3) .
C8 C7 N4 C6 178.1(2) .
O2 C14 O1 Cd -25.3(4) .
C15 C14 O1 Cd 157.51(16) .
O3 C22 O4 Cd 22.9(3) 2
C17 C22 O4 Cd -156.44(15) 2
O6 C21 O5 Cd 115.4(2) 4_566
C19 C21 O5 Cd -64.1(3) 4_566
C14 O1 Cd O4 43.7(2) 2_545
C14 O1 Cd O1W -41.3(2) .
C14 O1 Cd N2 -140.6(2) .
C14 O1 Cd O5 136.3(2) 4_665
C14 O1 Cd N1 -117.7(2) .
C11 N2 Cd O4 158.5(2) 2_545
C12 N2 Cd O4 -8.2(3) 2_545
C11 N2 Cd O1W -91.2(2) .
C12 N2 Cd O1W 102.05(17) .
C11 N2 Cd O1 -10.8(2) .
C12 N2 Cd O1 -177.55(17) .
C11 N2 Cd O5 69.8(2) 4_665
C12 N2 Cd O5 -96.97(17) 4_665
C11 N2 Cd N1 177.6(3) .
C12 N2 Cd N1 10.81(16) .
C1 N1 Cd O4 -8.90(19) 2_545
C13 N1 Cd O4 162.68(15) 2_545
C1 N1 Cd O1W 79.97(19) .
C13 N1 Cd O1W -108.45(16) .
C1 N1 Cd O1 153.93(18) .
C13 N1 Cd O1 -34.5(3) .
C1 N1 Cd N2 178.3(2) .
C13 N1 Cd N2 -10.13(14) .
C1 N1 Cd O5 -104.32(19) 4_665
C13 N1 Cd O5 67.26(16) 4_665
